data_7703644
loop_
_publ_author_name
'Zhao, Sheng-Ze'
'Qin, Chun-Yan'
'Wang, Shi'
'Yamashita, Masahiro'
'Li, Yong-Hua'
'Huang, Wei'

_publ_section_title
;
 Structure-function correlations in mononuclear manganese(iii) spin
 crossover systems with a big conjugated hexadentate Schiff-base ligand.
;
_journal_issue 14
_journal_name_full 'Dalton transactions (Cambridge, England : 2003)'
_journal_page_first 4293
_journal_page_last 4305
_journal_paper_doi 10.1039/c9dt04882k
_journal_volume 49
_journal_year 2020
_chemical_formula_sum 'C30 H32 As F6 Mn N4 O2'
_chemical_formula_weight 724.45
_space_group_crystal_system monoclinic
_space_group_IT_number 14
_space_group_name_Hall '-P 2ybc'
_space_group_name_H-M_alt 'P 1 21/c 1'
_atom_sites_solution_hydrogens mixed
_audit_creation_method SHELXL-2014/7
_audit_update_record
;
2019-12-16 deposited with the CCDC.	2020-03-02 downloaded from the CCDC.
;
_cell_angle_alpha 90
_cell_angle_beta 99.105(12)
_cell_angle_gamma 90
_cell_formula_units_Z 12
_cell_length_a 7.883(3)
_cell_length_b 48.72(2)
_cell_length_c 22.888(10)
_cell_measurement_reflns_used 9386
_cell_measurement_temperature 100(2)
_cell_measurement_theta_max 28.14
_cell_measurement_theta_min 2.59
_cell_volume 8680(6)
_computing_structure_refinement 'SHELXL-2014/7 (Sheldrick, 2014)'
_diffrn_ambient_temperature 100(2)
_diffrn_measured_fraction_theta_full 0.964
_diffrn_measured_fraction_theta_max 0.964
_diffrn_measurement_device_type 'CCD area detector'
_diffrn_measurement_method 'phi and omega scans'
_diffrn_radiation_type MoK\a
_diffrn_radiation_wavelength 0.71073
_diffrn_reflns_av_R_equivalents 0.0643
_diffrn_reflns_av_unetI/netI 0.0614
_diffrn_reflns_Laue_measured_fraction_full 0.964
_diffrn_reflns_Laue_measured_fraction_max 0.964
_diffrn_reflns_limit_h_max 9
_diffrn_reflns_limit_h_min -9
_diffrn_reflns_limit_k_max 57
_diffrn_reflns_limit_k_min -57
_diffrn_reflns_limit_l_max 27
_diffrn_reflns_limit_l_min -22
_diffrn_reflns_number 50725
_diffrn_reflns_point_group_measured_fraction_full 0.964
_diffrn_reflns_point_group_measured_fraction_max 0.964
_diffrn_reflns_theta_full 25.000
_diffrn_reflns_theta_max 25.000
_diffrn_reflns_theta_min 1.850
_exptl_absorpt_coefficient_mu 1.667
_exptl_absorpt_correction_T_max 0.7054
_exptl_absorpt_correction_T_min 0.4823
_exptl_absorpt_correction_type multi-scan
_exptl_absorpt_process_details 'SADABS; Bruker, 2000'
_exptl_crystal_colour brown
_exptl_crystal_density_diffrn 1.663
_exptl_crystal_description block
_exptl_crystal_F_000 4416
_exptl_crystal_size_max 0.45
_exptl_crystal_size_mid 0.37
_exptl_crystal_size_min 0.21
_refine_diff_density_max 0.615
_refine_diff_density_min -0.632
_refine_diff_density_rms 0.087
_refine_ls_extinction_coef 0.00032(3)
_refine_ls_extinction_expression Fc^*^=kFc[1+0.001xFc^2^\l^3^/sin(2\q)]^-1/4^
_refine_ls_extinction_method 'SHELXL-2014/7 (Sheldrick 2014'
_refine_ls_goodness_of_fit_ref 1.068
_refine_ls_hydrogen_treatment mixed
_refine_ls_matrix_type full
_refine_ls_number_parameters 1210
_refine_ls_number_reflns 14755
_refine_ls_number_restraints 0
_refine_ls_restrained_S_all 1.068
_refine_ls_R_factor_all 0.0680
_refine_ls_R_factor_gt 0.0456
_refine_ls_shift/su_max 0.002
_refine_ls_shift/su_mean 0.000
_refine_ls_structure_factor_coef Fsqd
_refine_ls_weighting_details 'w=1/[\s^2^(Fo^2^)+(0.0336P)^2^+10.0858P] where P=(Fo^2^+2Fc^2^)/3'
_refine_ls_weighting_scheme calc
_refine_ls_wR_factor_gt 0.0904
_refine_ls_wR_factor_ref 0.0976
_reflns_Friedel_coverage 0.000
_reflns_number_gt 11583
_reflns_number_total 15305
_reflns_threshold_expression 'I > 2\s(I)'
_cod_data_source_file c9dt04882k2.cif
_cod_data_source_block 111_CCDC2
_cod_depositor_comments
;
The following automatic conversions were performed:

data item '_exptl_absorpt_correction_type' value 'Multi-scan' was
changed to 'multi-scan' in accordance with the
/home/data/users/saulius/crontab/automatic-downloads/rss-feeds/RSC/lib/dictionaries/cif_core.dic
dictionary named 'cif_core.dic' version 2.4.2 last updated on
2011-04-26.

Automatic conversion script
Id: cif_fix_values 7556 2019-12-06 15:28:31Z antanas 

 Adding full bibliography for 7703640--7703647.cif.

2024-09-02
Z value and formula fixed to values more according to usual
chemical conventions.                 miguel
;
_cod_original_formula_sum 'C90 H96 As3 F18 Mn3 N12 O6'
_cod_original_formula_weight 2173.36
_cod_original_formula_units_Z 4
_cod_original_sg_symbol_H-M 'P 21/c'
_cod_database_code 7703644
_shelx_shelxl_version_number 2014/7
_shelx_space_group_comment
;
The symmetry employed for this shelxl refinement is uniquely defined
by the following loop, which should always be used as a source of
symmetry information in preference to the above space-group names.
They are only intended as comments.
;

loop_
_space_group_symop_operation_xyz
'x, y, z'
'-x, y+1/2, -z+1/2'
'-x, -y, -z'
'x, -y-1/2, z-1/2'

loop_
_atom_site_label
_atom_site_type_symbol
_atom_site_fract_x
_atom_site_fract_y
_atom_site_fract_z
_atom_site_U_iso_or_equiv
_atom_site_adp_type
_atom_site_occupancy
_atom_site_site_symmetry_order
_atom_site_calc_flag
_atom_site_refinement_flags_posn
_atom_site_refinement_flags_adp
_atom_site_refinement_flags_occupancy
_atom_site_disorder_assembly
_atom_site_disorder_group
Mn1 Mn -0.11704(7) 0.22453(2) 0.13499(2) 0.01315(13) Uani 1 1 d . . . . .
O1 O -0.0572(3) 0.18785(5) 0.14219(11) 0.0144(6) Uani 1 1 d . . . . .
C1 C 0.0947(5) 0.17788(8) 0.16568(16) 0.0142(8) Uani 1 1 d . . . . .
C2 C 0.1508(5) 0.15459(8) 0.13861(16) 0.0186(9) Uani 1 1 d . . . . .
H1 H 0.0760 0.1458 0.1076 0.022 Uiso 1 1 calc R U . . .
C3 C 0.3106(5) 0.14445(8) 0.15613(16) 0.0191(9) Uani 1 1 d . . . . .
H2 H 0.3497 0.1295 0.1350 0.023 Uiso 1 1 calc R U . . .
C4 C 0.4212(5) 0.15567(8) 0.20558(16) 0.0186(9) Uani 1 1 d . . . . .
C5 C 0.5846(5) 0.14448(9) 0.22458(18) 0.0247(10) Uani 1 1 d . . . . .
H3 H 0.6259 0.1302 0.2022 0.030 Uiso 1 1 calc R U . . .
C6 C 0.6848(5) 0.15374(9) 0.27461(18) 0.0250(10) Uani 1 1 d . . . . .
H4 H 0.7954 0.1461 0.2871 0.030 Uiso 1 1 calc R U . . .
C7 C 0.6239(5) 0.17439(9) 0.30712(18) 0.0245(10) Uani 1 1 d . . . . .
H5 H 0.6916 0.1803 0.3430 0.029 Uiso 1 1 calc R U . . .
C8 C 0.4687(5) 0.18648(8) 0.28868(16) 0.0178(9) Uani 1 1 d . . . . .
H6 H 0.4321 0.2011 0.3111 0.021 Uiso 1 1 calc R U . . .
C9 C 0.3615(5) 0.17755(8) 0.23678(16) 0.0154(8) Uani 1 1 d . . . . .
C10 C 0.1980(5) 0.19008(8) 0.21364(16) 0.0141(8) Uani 1 1 d . . . . .
C11 C 0.1366(5) 0.21370(8) 0.24127(18) 0.0180(9) Uani 1 1 d . . . . .
H7 H 0.1866 0.2178 0.2808 0.022 Uiso 1 1 calc R U . . .
N1 N 0.0177(4) 0.22973(7) 0.21558(15) 0.0195(8) Uani 1 1 d . . . . .
C12 C -0.0496(5) 0.24960(9) 0.25443(18) 0.0235(10) Uani 1 1 d . . . . .
H8 H -0.0703 0.2674 0.2339 0.028 Uiso 1 1 calc R U . . .
H9 H 0.0353 0.2525 0.2907 0.028 Uiso 1 1 calc R U . . .
C13 C -0.2176(5) 0.23867(8) 0.27091(17) 0.0206(9) Uani 1 1 d . . . . .
H10 H -0.1973 0.2200 0.2874 0.025 Uiso 1 1 calc R U . . .
H11 H -0.2514 0.2505 0.3024 0.025 Uiso 1 1 calc R U . . .
C14 C -0.3652(4) 0.23763(8) 0.21958(17) 0.0165(8) Uani 1 1 d . . . . .
H12 H -0.4721 0.2326 0.2346 0.020 Uiso 1 1 calc R U . . .
H13 H -0.3817 0.2561 0.2013 0.020 Uiso 1 1 calc R U . . .
N2 N -0.3339(4) 0.21770(7) 0.17449(14) 0.0139(7) Uani 1 1 d . . . . .
H14 H -0.318(5) 0.2042(8) 0.1898(16) 0.006(11) Uiso 1 1 d . . . . .
C15 C -0.4801(4) 0.21544(8) 0.12588(16) 0.0138(8) Uani 1 1 d . . . . .
H15 H -0.5158 0.2339 0.1107 0.017 Uiso 1 1 calc R U . . .
H16 H -0.5789 0.2067 0.1404 0.017 Uiso 1 1 calc R U . . .
C16 C -0.4263(4) 0.19845(8) 0.07732(16) 0.0158(8) Uani 1 1 d . . . . .
H17 H -0.3943 0.1797 0.0919 0.019 Uiso 1 1 calc R U . . .
H18 H -0.5221 0.1970 0.0438 0.019 Uiso 1 1 calc R U . . .
N3 N -0.2771(4) 0.21217(6) 0.05788(13) 0.0125(7) Uani 1 1 d . . . . .
H19 H -0.3208 0.2292 0.0361 0.015 Uiso 1 1 calc R U . . .
C17 C -0.2008(5) 0.19478(8) 0.01600(16) 0.0158(8) Uani 1 1 d . . . . .
H20 H -0.2890 0.1908 -0.0188 0.019 Uiso 1 1 calc R U . . .
H21 H -0.1643 0.1771 0.0353 0.019 Uiso 1 1 calc R U . . .
C18 C -0.0485(5) 0.20824(8) -0.00444(16) 0.0168(8) Uani 1 1 d . . . . .
H22 H -0.0866 0.2258 -0.0240 0.020 Uiso 1 1 calc R U . . .
H23 H -0.0086 0.1963 -0.0345 0.020 Uiso 1 1 calc R U . . .
C19 C 0.1030(5) 0.21398(8) 0.04427(16) 0.0155(8) Uani 1 1 d . . . . .
H24 H 0.1379 0.1968 0.0659 0.019 Uiso 1 1 calc R U . . .
H25 H 0.2018 0.2207 0.0264 0.019 Uiso 1 1 calc R U . . .
N4 N 0.0570(4) 0.23440(6) 0.08521(13) 0.0138(7) Uani 1 1 d . . . . .
C20 C 0.1074(4) 0.25920(8) 0.07670(16) 0.0146(8) Uani 1 1 d . . . . .
H26 H 0.1962 0.2613 0.0534 0.018 Uiso 1 1 calc R U . . .
C21 C 0.0421(5) 0.28358(8) 0.09904(15) 0.0137(8) Uani 1 1 d . . . . .
C22 C 0.1217(5) 0.30958(8) 0.09059(16) 0.0145(8) Uani 1 1 d . . . . .
C23 C 0.2835(5) 0.31217(8) 0.07355(17) 0.0198(9) Uani 1 1 d . . . . .
H27 H 0.3481 0.2961 0.0685 0.024 Uiso 1 1 calc R U . . .
C24 C 0.3510(5) 0.33742(9) 0.06400(17) 0.0224(9) Uani 1 1 d . . . . .
H28 H 0.4620 0.3386 0.0529 0.027 Uiso 1 1 calc R U . . .
C25 C 0.2585(5) 0.36126(9) 0.07036(17) 0.0221(9) Uani 1 1 d . . . . .
H29 H 0.3037 0.3787 0.0622 0.026 Uiso 1 1 calc R U . . .
C26 C 0.1027(5) 0.35935(8) 0.08839(16) 0.0200(9) Uani 1 1 d . . . . .
H30 H 0.0406 0.3756 0.0936 0.024 Uiso 1 1 calc R U . . .
C27 C 0.0318(5) 0.33386(8) 0.09941(16) 0.0159(8) Uani 1 1 d . . . . .
C28 C -0.1291(5) 0.33190(8) 0.11837(17) 0.0188(9) Uani 1 1 d . . . . .
H31 H -0.1897 0.3483 0.1239 0.023 Uiso 1 1 calc R U . . .
C29 C -0.2001(5) 0.30777(8) 0.12890(17) 0.0188(9) Uani 1 1 d . . . . .
H32 H -0.3071 0.3073 0.1430 0.023 Uiso 1 1 calc R U . . .
C30 C -0.1154(5) 0.28305(8) 0.11894(15) 0.0144(8) Uani 1 1 d . . . . .
O2 O -0.1986(3) 0.26017(5) 0.12590(11) 0.0171(6) Uani 1 1 d . . . . .
Mn2 Mn 0.19905(7) 0.43705(2) 0.87511(2) 0.01273(13) Uani 1 1 d . . . . .
O3 O 0.1381(3) 0.47311(5) 0.85655(11) 0.0156(6) Uani 1 1 d . . . . .
C31 C -0.0151(5) 0.48135(8) 0.83108(16) 0.0167(8) Uani 1 1 d . . . . .
C32 C -0.0753(5) 0.50650(8) 0.84959(16) 0.0201(9) Uani 1 1 d . . . . .
H33 H -0.0012 0.5177 0.8765 0.024 Uiso 1 1 calc R U . . .
C33 C -0.2371(5) 0.51506(9) 0.82977(18) 0.0258(10) Uani 1 1 d . . . . .
H34 H -0.2786 0.5312 0.8461 0.031 Uiso 1 1 calc R U . . .
C34 C -0.3459(5) 0.50057(9) 0.78531(18) 0.0230(9) Uani 1 1 d . . . . .
C35 C -0.5130(5) 0.51012(10) 0.7630(2) 0.0312(11) Uani 1 1 d . . . . .
H35 H -0.5577 0.5256 0.7806 0.037 Uiso 1 1 calc R U . . .
C36 C -0.6103(6) 0.49725(11) 0.7166(2) 0.0368(12) Uani 1 1 d . . . . .
H36 H -0.7218 0.5040 0.7016 0.044 Uiso 1 1 calc R U . . .
C37 C -0.5469(5) 0.47435(10) 0.69138(19) 0.0318(11) Uani 1 1 d . . . . .
H37 H -0.6143 0.4658 0.6582 0.038 Uiso 1 1 calc R U . . .
C38 C -0.3891(5) 0.46384(9) 0.71336(17) 0.0234(10) Uani 1 1 d . . . . .
H38 H -0.3499 0.4477 0.6963 0.028 Uiso 1 1 calc R U . . .
C39 C -0.2835(5) 0.47669(8) 0.76132(16) 0.0190(9) Uani 1 1 d . . . . .
C40 C -0.1182(5) 0.46594(8) 0.78795(16) 0.0149(8) Uani 1 1 d . . . . .
C41 C -0.0553(5) 0.44093(8) 0.76807(17) 0.0176(9) Uani 1 1 d . . . . .
H39 H -0.1058 0.4344 0.7302 0.021 Uiso 1 1 calc R U . . .
N5 N 0.0659(4) 0.42632(6) 0.79786(14) 0.0165(7) Uani 1 1 d . . . . .
C42 C 0.1329(5) 0.40377(9) 0.76578(18) 0.0248(10) Uani 1 1 d . . . . .
H40 H 0.0479 0.3987 0.7309 0.030 Uiso 1 1 calc R U . . .
H41 H 0.1545 0.3875 0.7918 0.030 Uiso 1 1 calc R U . . .
C43 C 0.2990(5) 0.41295(9) 0.74613(18) 0.0243(10) Uani 1 1 d . . . . .
H42 H 0.2770 0.4302 0.7234 0.029 Uiso 1 1 calc R U . . .
H43 H 0.3337 0.3989 0.7191 0.029 Uiso 1 1 calc R U . . .
C44 C 0.4476(5) 0.41762(8) 0.79602(17) 0.0200(9) Uani 1 1 d . . . . .
H44 H 0.4679 0.4007 0.8200 0.024 Uiso 1 1 calc R U . . .
H45 H 0.5530 0.4216 0.7791 0.024 Uiso 1 1 calc R U . . .
N6 N 0.4140(4) 0.44046(7) 0.83439(14) 0.0150(7) Uani 1 1 d . . . . .
H46 H 0.395(4) 0.4550(8) 0.8121(16) 0.008(10) Uiso 1 1 d . . . . .
C45 C 0.5615(5) 0.44551(8) 0.88184(16) 0.0182(9) Uani 1 1 d . . . . .
H47 H 0.6592 0.4532 0.8648 0.022 Uiso 1 1 calc R U . . .
H48 H 0.5992 0.4281 0.9021 0.022 Uiso 1 1 calc R U . . .
C46 C 0.5048(5) 0.46530(8) 0.92465(16) 0.0173(9) Uani 1 1 d . . . . .
H49 H 0.5995 0.4687 0.9578 0.021 Uiso 1 1 calc R U . . .
H50 H 0.4722 0.4830 0.9047 0.021 Uiso 1 1 calc R U . . .
N7 N 0.3560(4) 0.45336(7) 0.94727(14) 0.0144(7) Uani 1 1 d . . . . .
H51 H 0.396(5) 0.4419(8) 0.9699(17) 0.013(11) Uiso 1 1 d . . . . .
C47 C 0.2806(5) 0.47329(8) 0.98436(16) 0.0168(8) Uani 1 1 d . . . . .
H52 H 0.2451 0.4899 0.9607 0.020 Uiso 1 1 calc R U . . .
H53 H 0.3689 0.4788 1.0180 0.020 Uiso 1 1 calc R U . . .
C48 C 0.1277(5) 0.46177(8) 1.00787(16) 0.0172(8) Uani 1 1 d . . . . .
H54 H 0.0885 0.4755 1.0347 0.021 Uiso 1 1 calc R U . . .
H55 H 0.1648 0.4453 1.0317 0.021 Uiso 1 1 calc R U . . .
C49 C -0.0236(4) 0.45403(7) 0.96141(16) 0.0136(8) Uani 1 1 d . . . . .
H56 H -0.1225 0.4489 0.9809 0.016 Uiso 1 1 calc R U . . .
H57 H -0.0577 0.4700 0.9354 0.016 Uiso 1 1 calc R U . . .
N8 N 0.0219(4) 0.43101(6) 0.92592(13) 0.0124(7) Uani 1 1 d . . . . .
C50 C -0.0313(4) 0.40733(8) 0.93993(16) 0.0139(8) Uani 1 1 d . . . . .
H58 H -0.1183 0.4070 0.9643 0.017 Uiso 1 1 calc R U . . .
C51 C 0.0288(5) 0.38171(8) 0.92212(16) 0.0147(8) Uani 1 1 d . . . . .
C52 C -0.0577(5) 0.35669(8) 0.93353(16) 0.0163(8) Uani 1 1 d . . . . .
C53 C -0.2197(5) 0.35603(8) 0.95128(16) 0.0184(9) Uani 1 1 d . . . . .
H59 H -0.2792 0.3728 0.9548 0.022 Uiso 1 1 calc R U . . .
C54 C -0.2938(5) 0.33191(8) 0.96364(17) 0.0210(9) Uani 1 1 d . . . . .
H60 H -0.4043 0.3321 0.9752 0.025 Uiso 1 1 calc R U . . .
C55 C -0.2108(5) 0.30710(9) 0.95962(17) 0.0233(10) Uani 1 1 d . . . . .
H61 H -0.2617 0.2904 0.9697 0.028 Uiso 1 1 calc R U . . .
C56 C -0.0548(5) 0.30691(8) 0.94090(17) 0.0207(9) Uani 1 1 d . . . . .
H62 H 0.0013 0.2899 0.9369 0.025 Uiso 1 1 calc R U . . .
C57 C 0.0244(5) 0.33158(8) 0.92741(17) 0.0184(9) Uani 1 1 d . . . . .
C58 C 0.1850(5) 0.33124(8) 0.90791(18) 0.0226(9) Uani 1 1 d . . . . .
H63 H 0.2384 0.3141 0.9028 0.027 Uiso 1 1 calc R U . . .
C59 C 0.2643(5) 0.35446(8) 0.89635(18) 0.0218(9) Uani 1 1 d . . . . .
H64 H 0.3723 0.3535 0.8830 0.026 Uiso 1 1 calc R U . . .
C60 C 0.1892(5) 0.38032(8) 0.90376(17) 0.0164(8) Uani 1 1 d . . . . .
O4 O 0.2802(3) 0.40209(5) 0.89528(11) 0.0155(6) Uani 1 1 d . . . . .
Mn3 Mn 0.23116(7) 0.39271(2) 0.35369(3) 0.01507(14) Uani 1 1 d . . . . .
O5 O 0.2854(3) 0.42928(5) 0.36743(11) 0.0196(6) Uani 1 1 d . . . . .
C61 C 0.1849(5) 0.44935(8) 0.37914(16) 0.0161(8) Uani 1 1 d . . . . .
C62 C 0.2391(5) 0.47632(8) 0.37030(17) 0.0205(9) Uani 1 1 d . . . . .
H65 H 0.3407 0.4793 0.3537 0.025 Uiso 1 1 calc R U . . .
C63 C 0.1485(5) 0.49799(8) 0.38519(17) 0.0216(9) Uani 1 1 d . . . . .
H66 H 0.1885 0.5160 0.3791 0.026 Uiso 1 1 calc R U . . .
C64 C -0.0038(5) 0.49475(8) 0.40955(16) 0.0175(9) Uani 1 1 d . . . . .
C65 C -0.0937(5) 0.51745(8) 0.42700(17) 0.0219(9) Uani 1 1 d . . . . .
H67 H -0.0517 0.5354 0.4221 0.026 Uiso 1 1 calc R U . . .
C66 C -0.2400(5) 0.51412(9) 0.45081(17) 0.0226(9) Uani 1 1 d . . . . .
H68 H -0.2978 0.5296 0.4634 0.027 Uiso 1 1 calc R U . . .
C67 C -0.3034(5) 0.48806(9) 0.45648(17) 0.0226(9) Uani 1 1 d . . . . .
H69 H -0.4075 0.4858 0.4719 0.027 Uiso 1 1 calc R U . . .
C68 C -0.2190(5) 0.46540(8) 0.44026(17) 0.0195(9) Uani 1 1 d . . . . .
H70 H -0.2654 0.4476 0.4444 0.023 Uiso 1 1 calc R U . . .
C69 C -0.0648(5) 0.46815(8) 0.41757(16) 0.0159(8) Uani 1 1 d . . . . .
C70 C 0.0355(4) 0.44492(7) 0.40340(16) 0.0129(8) Uani 1 1 d . . . . .
C71 C 0.0008(4) 0.41848(8) 0.42439(16) 0.0153(8) Uani 1 1 d . . . . .
H71 H -0.0787 0.4174 0.4515 0.018 Uiso 1 1 calc R U . . .
N9 N 0.0674(4) 0.39571(6) 0.41014(13) 0.0130(7) Uani 1 1 d . . . . .
C72 C 0.0510(5) 0.37244(8) 0.44926(16) 0.0172(9) Uani 1 1 d . . . . .
H72 H 0.0210 0.3557 0.4253 0.021 Uiso 1 1 calc R U . . .
H73 H -0.0427 0.3761 0.4724 0.021 Uiso 1 1 calc R U . . .
C73 C 0.2190(5) 0.36779(9) 0.49136(17) 0.0241(10) Uani 1 1 d . . . . .
H74 H 0.2490 0.3849 0.5139 0.029 Uiso 1 1 calc R U . . .
H75 H 0.1998 0.3534 0.5201 0.029 Uiso 1 1 calc R U . . .
C74 C 0.3694(5) 0.35952(9) 0.46275(19) 0.0252(10) Uani 1 1 d . . . . .
H76 H 0.4692 0.3559 0.4939 0.030 Uiso 1 1 calc R U . . .
H77 H 0.3414 0.3423 0.4403 0.030 Uiso 1 1 calc R U . . .
N10 N 0.4161(4) 0.38062(8) 0.42262(16) 0.0228(8) Uani 1 1 d . . . . .
H78 H 0.451(5) 0.3945(9) 0.4402(17) 0.016(11) Uiso 1 1 d . . . . .
C75 C 0.5688(5) 0.37249(9) 0.3971(2) 0.0301(11) Uani 1 1 d . . . . .
H79 H 0.5528 0.3539 0.3796 0.036 Uiso 1 1 calc R U . . .
H80 H 0.6717 0.3723 0.4281 0.036 Uiso 1 1 calc R U . . .
C76 C 0.5904(5) 0.39302(9) 0.3505(2) 0.0303(11) Uani 1 1 d . . . . .
H81 H 0.6116 0.4114 0.3684 0.036 Uiso 1 1 calc R U . . .
H82 H 0.6899 0.3880 0.3311 0.036 Uiso 1 1 calc R U . . .
N11 N 0.4313(4) 0.39332(8) 0.30637(17) 0.0249(9) Uani 1 1 d . . . . .
H83 H 0.424(5) 0.3789(8) 0.2921(17) 0.009(11) Uiso 1 1 d . . . . .
C77 C 0.4332(6) 0.41445(9) 0.2615(2) 0.0345(11) Uani 1 1 d . . . . .
H84 H 0.5344 0.4117 0.2415 0.041 Uiso 1 1 calc R U . . .
H85 H 0.4443 0.4327 0.2808 0.041 Uiso 1 1 calc R U . . .
C78 C 0.2720(6) 0.41386(9) 0.21606(19) 0.0328(11) Uani 1 1 d . . . . .
H86 H 0.2587 0.3953 0.1985 0.039 Uiso 1 1 calc R U . . .
H87 H 0.2856 0.4269 0.1840 0.039 Uiso 1 1 calc R U . . .
C79 C 0.1096(5) 0.42110(8) 0.24047(18) 0.0240(10) Uani 1 1 d . . . . .
H88 H 0.1264 0.4385 0.2630 0.029 Uiso 1 1 calc R U . . .
H89 H 0.0132 0.4236 0.2075 0.029 Uiso 1 1 calc R U . . .
N12 N 0.0694(4) 0.39890(6) 0.27935(13) 0.0172(7) Uani 1 1 d . . . . .
C80 C -0.0478(5) 0.38204(8) 0.25667(17) 0.0175(9) Uani 1 1 d . . . . .
H90 H -0.1162 0.3869 0.2202 0.021 Uiso 1 1 calc R U . . .
C81 C -0.0821(4) 0.35634(8) 0.28279(15) 0.0130(8) Uani 1 1 d . . . . .
C82 C -0.2439(4) 0.34237(8) 0.26670(15) 0.0128(8) Uani 1 1 d . . . . .
C83 C -0.3813(5) 0.35290(8) 0.22530(16) 0.0177(9) Uani 1 1 d . . . . .
H91 H -0.3664 0.3694 0.2047 0.021 Uiso 1 1 calc R U . . .
C84 C -0.5356(5) 0.33939(9) 0.21480(17) 0.0220(9) Uani 1 1 d . . . . .
H92 H -0.6256 0.3466 0.1865 0.026 Uiso 1 1 calc R U . . .
C85 C -0.5636(5) 0.31540(9) 0.24445(18) 0.0239(10) Uani 1 1 d . . . . .
H93 H -0.6724 0.3066 0.2375 0.029 Uiso 1 1 calc R U . . .
C86 C -0.4329(5) 0.30474(8) 0.28358(17) 0.0191(9) Uani 1 1 d . . . . .
H94 H -0.4510 0.2883 0.3039 0.023 Uiso 1 1 calc R U . . .
C87 C -0.2712(5) 0.31757(8) 0.29472(16) 0.0143(8) Uani 1 1 d . . . . .
C88 C -0.1329(5) 0.30561(8) 0.33379(16) 0.0179(9) Uani 1 1 d . . . . .
H95 H -0.1505 0.2887 0.3525 0.022 Uiso 1 1 calc R U . . .
C89 C 0.0229(5) 0.31769(8) 0.34493(16) 0.0164(8) Uani 1 1 d . . . . .
H96 H 0.1154 0.3085 0.3686 0.020 Uiso 1 1 calc R U . . .
C90 C 0.0496(5) 0.34373(8) 0.32186(15) 0.0136(8) Uani 1 1 d . . . . .
O6 O 0.1989(3) 0.35543(5) 0.33950(11) 0.0158(6) Uani 1 1 d . . . . .
As1 As 0.67241(5) 0.42817(2) 0.09289(2) 0.01613(10) Uani 1 1 d . . . . .
F1 F 0.8888(3) 0.42503(5) 0.09353(10) 0.0279(6) Uani 1 1 d . . . . .
F2 F 0.6354(3) 0.41821(5) 0.01990(9) 0.0245(5) Uani 1 1 d . . . . .
F3 F 0.6626(3) 0.39494(5) 0.11424(11) 0.0348(6) Uani 1 1 d . . . . .
F4 F 0.4550(3) 0.43149(5) 0.09071(10) 0.0292(6) Uani 1 1 d . . . . .
F5 F 0.7080(3) 0.43803(6) 0.16513(10) 0.0357(7) Uani 1 1 d . . . . .
F6 F 0.6826(3) 0.46131(5) 0.07049(10) 0.0285(6) Uani 1 1 d . . . . .
As2 As 0.40023(5) 0.24427(2) 0.91886(2) 0.01546(10) Uani 1 1 d . . . . .
F7 F 0.6126(3) 0.23894(5) 0.91503(10) 0.0244(5) Uani 1 1 d . . . . .
F8 F 0.3460(3) 0.23896(5) 0.84476(10) 0.0324(6) Uani 1 1 d . . . . .
F9 F 0.3773(3) 0.21021(5) 0.93265(11) 0.0288(6) Uani 1 1 d . . . . .
F10 F 0.1885(3) 0.24953(5) 0.92392(11) 0.0287(6) Uani 1 1 d . . . . .
F11 F 0.4542(3) 0.24990(5) 0.99370(9) 0.0244(5) Uani 1 1 d . . . . .
F12 F 0.4247(3) 0.27822(5) 0.90661(11) 0.0295(6) Uani 1 1 d . . . . .
As3 As 0.73242(5) 0.40487(2) 0.58033(2) 0.02173(11) Uani 1 1 d . . . . .
F13 F 0.9428(3) 0.40659(7) 0.57143(13) 0.0539(8) Uani 1 1 d . . . . .
F14 F 0.6726(3) 0.40901(5) 0.50589(10) 0.0333(6) Uani 1 1 d . . . . .
F15 F 0.7354(4) 0.37056(5) 0.57041(13) 0.0593(10) Uani 1 1 d . . . . .
F16 F 0.5238(3) 0.40235(7) 0.58766(13) 0.0523(8) Uani 1 1 d . . . . .
F17 F 0.7940(4) 0.40060(6) 0.65428(11) 0.0546(9) Uani 1 1 d . . . . .
F18 F 0.7292(4) 0.43901(6) 0.58912(12) 0.0512(8) Uani 1 1 d . . . . .

loop_
_atom_site_aniso_label
_atom_site_aniso_U_11
_atom_site_aniso_U_22
_atom_site_aniso_U_33
_atom_site_aniso_U_23
_atom_site_aniso_U_13
_atom_site_aniso_U_12
Mn1 0.0156(3) 0.0083(3) 0.0157(3) -0.0001(2) 0.0030(2) 0.0010(2)
O1 0.0184(13) 0.0083(14) 0.0154(13) 0.0010(10) -0.0007(11) 0.0014(10)
C1 0.0191(19) 0.010(2) 0.0142(19) 0.0051(15) 0.0041(16) -0.0008(15)
C2 0.028(2) 0.013(2) 0.0121(19) 0.0005(16) -0.0056(18) 0.0001(17)
C3 0.029(2) 0.010(2) 0.017(2) 0.0005(16) 0.0020(18) 0.0066(17)
C4 0.025(2) 0.016(2) 0.0140(19) 0.0058(16) 0.0026(18) 0.0018(17)
C5 0.028(2) 0.021(3) 0.025(2) 0.0041(18) 0.0031(19) 0.0067(18)
C6 0.021(2) 0.028(3) 0.024(2) 0.0047(19) -0.0033(19) 0.0052(18)
C7 0.025(2) 0.029(3) 0.018(2) 0.0079(19) -0.0008(19) -0.0039(18)
C8 0.020(2) 0.019(2) 0.015(2) -0.0006(16) 0.0038(17) -0.0034(16)
C9 0.022(2) 0.011(2) 0.0144(19) 0.0021(15) 0.0074(17) -0.0023(16)
C10 0.0177(19) 0.011(2) 0.0144(19) 0.0028(15) 0.0041(16) -0.0004(15)
C11 0.0164(19) 0.015(2) 0.023(2) -0.0071(17) 0.0048(17) -0.0076(16)
N1 0.0169(16) 0.0113(19) 0.031(2) -0.0086(15) 0.0074(15) -0.0051(14)
C12 0.021(2) 0.023(3) 0.027(2) -0.0133(18) 0.0059(19) -0.0027(17)
C13 0.024(2) 0.018(2) 0.020(2) -0.0090(17) 0.0059(18) -0.0016(17)
C14 0.0134(18) 0.016(2) 0.022(2) -0.0034(16) 0.0067(17) -0.0004(15)
N2 0.0162(16) 0.0062(19) 0.0184(18) 0.0017(15) 0.0000(14) -0.0011(14)
C15 0.0086(17) 0.014(2) 0.017(2) 0.0019(16) -0.0026(16) -0.0016(15)
C16 0.0132(18) 0.016(2) 0.017(2) 0.0003(16) -0.0019(16) -0.0030(15)
N3 0.0133(15) 0.0090(17) 0.0150(16) 0.0031(13) 0.0021(13) 0.0019(12)
C17 0.0181(19) 0.014(2) 0.0135(19) -0.0016(16) -0.0031(17) 0.0044(16)
C18 0.0176(19) 0.017(2) 0.015(2) -0.0015(16) 0.0019(17) 0.0020(16)
C19 0.0160(19) 0.016(2) 0.0151(19) -0.0014(16) 0.0035(17) 0.0033(15)
N4 0.0105(15) 0.0134(18) 0.0158(16) -0.0016(13) -0.0029(13) 0.0037(13)
C20 0.0116(17) 0.015(2) 0.017(2) -0.0008(16) 0.0008(16) 0.0009(15)
C21 0.0177(19) 0.012(2) 0.0104(18) -0.0018(15) -0.0008(16) 0.0012(15)
C22 0.0179(19) 0.012(2) 0.0119(19) -0.0010(15) -0.0028(16) 0.0002(15)
C23 0.018(2) 0.019(2) 0.021(2) -0.0057(17) 0.0002(18) -0.0021(17)
C24 0.022(2) 0.026(3) 0.020(2) -0.0029(18) 0.0057(18) -0.0082(18)
C25 0.023(2) 0.020(2) 0.022(2) 0.0036(17) -0.0014(19) -0.0086(17)
C26 0.029(2) 0.015(2) 0.014(2) -0.0009(16) -0.0013(18) -0.0007(17)
C27 0.0190(19) 0.014(2) 0.0124(19) 0.0021(16) -0.0046(16) -0.0016(16)
C28 0.022(2) 0.012(2) 0.021(2) -0.0008(16) 0.0008(18) 0.0052(16)
C29 0.0186(19) 0.016(2) 0.023(2) -0.0007(17) 0.0065(18) 0.0022(16)
C30 0.0206(19) 0.011(2) 0.0112(18) 0.0006(15) 0.0019(16) -0.0018(16)
O2 0.0196(13) 0.0081(15) 0.0247(15) -0.0015(11) 0.0070(12) 0.0004(11)
Mn2 0.0136(3) 0.0103(3) 0.0139(3) -0.0009(2) 0.0009(2) 0.0009(2)
O3 0.0196(14) 0.0124(15) 0.0135(13) 0.0005(11) -0.0018(12) 0.0012(11)
C31 0.023(2) 0.015(2) 0.0119(19) 0.0050(16) 0.0028(17) 0.0017(16)
C32 0.035(2) 0.014(2) 0.0115(19) 0.0015(16) 0.0027(18) 0.0037(18)
C33 0.041(3) 0.015(2) 0.022(2) 0.0041(17) 0.007(2) 0.0104(19)
C34 0.024(2) 0.021(3) 0.025(2) 0.0088(18) 0.0068(19) 0.0069(18)
C35 0.030(2) 0.034(3) 0.032(3) 0.017(2) 0.010(2) 0.015(2)
C36 0.025(2) 0.048(3) 0.035(3) 0.025(2) 0.001(2) 0.011(2)
C37 0.022(2) 0.046(3) 0.025(2) 0.013(2) -0.004(2) 0.003(2)
C38 0.025(2) 0.026(3) 0.018(2) 0.0094(18) 0.0011(18) -0.0018(18)
C39 0.021(2) 0.024(2) 0.0118(19) 0.0073(17) 0.0017(17) 0.0017(17)
C40 0.0179(19) 0.015(2) 0.0123(18) 0.0022(16) 0.0038(16) 0.0012(16)
C41 0.0162(19) 0.019(2) 0.017(2) -0.0037(17) 0.0009(17) -0.0042(16)
N5 0.0165(16) 0.0126(18) 0.0206(17) -0.0047(14) 0.0034(14) -0.0015(13)
C42 0.025(2) 0.022(2) 0.026(2) -0.0112(19) -0.0022(19) 0.0006(18)
C43 0.026(2) 0.026(3) 0.022(2) -0.0091(18) 0.0056(19) 0.0023(18)
C44 0.020(2) 0.019(2) 0.022(2) -0.0033(17) 0.0066(18) 0.0019(17)
N6 0.0178(16) 0.0100(19) 0.0162(17) -0.0011(14) -0.0003(14) 0.0021(13)
C45 0.0145(19) 0.024(2) 0.016(2) 0.0049(17) 0.0014(17) -0.0023(16)
C46 0.0140(18) 0.020(2) 0.016(2) 0.0028(16) -0.0039(17) -0.0054(16)
N7 0.0165(16) 0.0147(19) 0.0111(16) 0.0019(14) -0.0009(14) -0.0005(14)
C47 0.0182(19) 0.015(2) 0.0157(19) -0.0049(16) -0.0027(17) 0.0019(16)
C48 0.022(2) 0.016(2) 0.0136(19) -0.0028(16) 0.0020(17) 0.0023(16)
C49 0.0153(18) 0.008(2) 0.0165(19) -0.0003(15) -0.0002(16) 0.0008(15)
N8 0.0123(15) 0.0088(18) 0.0146(16) -0.0022(13) -0.0025(13) 0.0015(12)
C50 0.0098(17) 0.018(2) 0.0131(18) -0.0024(16) -0.0017(16) 0.0034(15)
C51 0.0155(18) 0.012(2) 0.0145(19) -0.0001(15) -0.0035(16) 0.0033(15)
C52 0.0162(19) 0.019(2) 0.0115(19) 0.0018(16) -0.0039(16) -0.0009(16)
C53 0.018(2) 0.018(2) 0.019(2) -0.0035(17) -0.0004(17) 0.0010(16)
C54 0.019(2) 0.027(3) 0.018(2) -0.0010(17) 0.0020(17) -0.0068(17)
C55 0.026(2) 0.018(2) 0.022(2) 0.0043(18) -0.0053(19) -0.0070(18)
C56 0.023(2) 0.012(2) 0.024(2) 0.0010(17) -0.0053(18) -0.0003(16)
C57 0.021(2) 0.012(2) 0.020(2) 0.0000(16) -0.0030(17) 0.0010(16)
C58 0.023(2) 0.014(2) 0.031(2) -0.0006(18) 0.0024(19) 0.0043(17)
C59 0.0171(19) 0.019(2) 0.029(2) -0.0019(18) 0.0043(18) 0.0045(17)
C60 0.0159(19) 0.014(2) 0.018(2) 0.0002(16) -0.0036(17) 0.0017(16)
O4 0.0146(13) 0.0107(15) 0.0214(14) -0.0003(11) 0.0032(11) 0.0026(11)
Mn3 0.0148(3) 0.0116(3) 0.0191(3) -0.0043(2) 0.0033(3) -0.0018(2)
O5 0.0182(13) 0.0174(16) 0.0252(15) -0.0072(12) 0.0097(12) -0.0027(11)
C61 0.0167(19) 0.015(2) 0.016(2) -0.0021(16) 0.0000(17) -0.0025(16)
C62 0.023(2) 0.017(2) 0.022(2) -0.0039(17) 0.0061(18) -0.0052(17)
C63 0.028(2) 0.014(2) 0.021(2) -0.0001(17) -0.0004(19) -0.0054(17)
C64 0.021(2) 0.014(2) 0.015(2) -0.0006(16) -0.0039(17) 0.0017(16)
C65 0.030(2) 0.015(2) 0.017(2) 0.0004(17) -0.0067(19) 0.0021(18)
C66 0.025(2) 0.019(2) 0.022(2) -0.0035(18) -0.0002(19) 0.0090(18)
C67 0.021(2) 0.025(3) 0.022(2) -0.0005(18) 0.0031(18) 0.0057(18)
C68 0.018(2) 0.020(2) 0.019(2) 0.0022(17) -0.0012(17) 0.0020(17)
C69 0.0160(19) 0.020(2) 0.0094(18) -0.0029(16) -0.0045(16) 0.0017(16)
C70 0.0129(17) 0.010(2) 0.0136(19) -0.0040(15) -0.0040(16) -0.0002(15)
C71 0.0092(17) 0.020(2) 0.0150(19) -0.0020(16) -0.0043(16) -0.0044(15)
N9 0.0128(15) 0.0120(18) 0.0129(16) -0.0020(13) -0.0021(13) -0.0002(13)
C72 0.021(2) 0.013(2) 0.017(2) 0.0002(16) -0.0001(17) 0.0005(16)
C73 0.033(2) 0.018(2) 0.019(2) 0.0010(17) -0.0039(19) 0.0043(18)
C74 0.025(2) 0.018(2) 0.027(2) -0.0031(18) -0.0117(19) 0.0041(18)
N10 0.0151(17) 0.017(2) 0.035(2) -0.0141(17) -0.0024(16) -0.0006(15)
C75 0.013(2) 0.031(3) 0.044(3) -0.018(2) -0.001(2) 0.0051(18)
C76 0.017(2) 0.030(3) 0.047(3) -0.024(2) 0.013(2) -0.0065(18)
N11 0.0242(19) 0.017(2) 0.037(2) -0.0145(18) 0.0138(17) -0.0064(16)
C77 0.041(3) 0.016(3) 0.053(3) -0.010(2) 0.028(3) -0.006(2)
C78 0.054(3) 0.019(3) 0.032(3) -0.0027(19) 0.027(2) -0.009(2)
C79 0.035(2) 0.013(2) 0.025(2) 0.0047(17) 0.006(2) -0.0049(18)
N12 0.0248(17) 0.0112(19) 0.0168(17) 0.0005(13) 0.0066(15) -0.0013(14)
C80 0.022(2) 0.015(2) 0.016(2) 0.0017(16) 0.0025(17) 0.0030(17)
C81 0.0164(19) 0.013(2) 0.0103(18) -0.0012(15) 0.0044(16) 0.0008(15)
C82 0.0164(18) 0.012(2) 0.0102(18) -0.0052(15) 0.0018(16) 0.0014(15)
C83 0.025(2) 0.015(2) 0.0133(19) -0.0015(16) 0.0031(17) 0.0044(17)
C84 0.020(2) 0.024(3) 0.020(2) -0.0075(18) -0.0026(18) 0.0077(17)
C85 0.024(2) 0.019(2) 0.028(2) -0.0095(18) 0.0019(19) -0.0033(17)
C86 0.021(2) 0.016(2) 0.022(2) -0.0040(17) 0.0056(18) -0.0056(16)
C87 0.0183(19) 0.012(2) 0.0127(19) -0.0036(15) 0.0020(16) -0.0017(15)
C88 0.028(2) 0.010(2) 0.015(2) 0.0001(16) -0.0011(18) -0.0019(16)
C89 0.024(2) 0.010(2) 0.0133(19) -0.0013(15) -0.0030(17) 0.0029(16)
C90 0.0189(19) 0.012(2) 0.0100(18) -0.0053(15) 0.0020(16) 0.0019(15)
O6 0.0132(13) 0.0128(15) 0.0195(14) -0.0043(11) -0.0029(11) -0.0003(10)
As1 0.01657(19) 0.0170(2) 0.0146(2) 0.00468(16) 0.00187(16) 0.00337(16)
F1 0.0137(11) 0.0427(17) 0.0267(13) 0.0046(11) 0.0015(10) 0.0064(10)
F2 0.0284(12) 0.0267(14) 0.0166(12) -0.0015(10) -0.0022(10) 0.0031(10)
F3 0.0403(15) 0.0233(15) 0.0414(15) 0.0171(12) 0.0084(13) 0.0045(11)
F4 0.0175(11) 0.0357(16) 0.0357(14) 0.0072(12) 0.0080(11) 0.0071(10)
F5 0.0372(14) 0.0542(19) 0.0150(12) -0.0017(12) 0.0020(11) 0.0103(13)
F6 0.0356(14) 0.0161(14) 0.0318(14) 0.0044(10) -0.0003(12) -0.0027(10)
As2 0.01489(19) 0.0138(2) 0.0170(2) 0.00291(16) 0.00031(16) 0.00376(16)
F7 0.0149(11) 0.0248(14) 0.0335(14) 0.0035(11) 0.0038(10) 0.0065(9)
F8 0.0314(13) 0.0466(18) 0.0169(12) -0.0018(11) -0.0040(11) 0.0165(12)
F9 0.0308(13) 0.0119(13) 0.0397(15) 0.0022(11) -0.0066(12) -0.0048(10)
F10 0.0152(11) 0.0357(16) 0.0358(14) 0.0054(11) 0.0058(11) 0.0067(10)
F11 0.0301(13) 0.0238(14) 0.0179(12) 0.0001(10) -0.0008(11) 0.0049(10)
F12 0.0360(14) 0.0138(14) 0.0402(15) 0.0109(11) 0.0110(12) 0.0064(10)
As3 0.0293(2) 0.0167(2) 0.0175(2) -0.00313(17) -0.00154(18) -0.01072(18)
F13 0.0288(15) 0.082(2) 0.0489(18) 0.0008(17) -0.0003(14) -0.0068(15)
F14 0.0386(14) 0.0383(17) 0.0202(13) 0.0019(11) -0.0039(12) -0.0113(12)
F15 0.086(2) 0.0146(16) 0.064(2) -0.0017(14) -0.0305(18) 0.0003(14)
F16 0.0350(15) 0.065(2) 0.0598(19) 0.0118(16) 0.0162(15) -0.0139(14)
F17 0.072(2) 0.064(2) 0.0221(14) 0.0063(14) -0.0092(15) -0.0385(17)
F18 0.088(2) 0.0188(16) 0.0497(18) -0.0136(13) 0.0197(17) -0.0189(15)

loop_
_atom_type_symbol
_atom_type_description
_atom_type_scat_dispersion_real
_atom_type_scat_dispersion_imag
_atom_type_scat_source
C C 0.0033 0.0016 'International Tables Vol C Tables 4.2.6.8 and 6.1.1.4'
H H 0.0000 0.0000 'International Tables Vol C Tables 4.2.6.8 and 6.1.1.4'
N N 0.0061 0.0033 'International Tables Vol C Tables 4.2.6.8 and 6.1.1.4'
O O 0.0106 0.0060 'International Tables Vol C Tables 4.2.6.8 and 6.1.1.4'
F F 0.0171 0.0103 'International Tables Vol C Tables 4.2.6.8 and 6.1.1.4'
As As 0.0499 2.0058 'International Tables Vol C Tables 4.2.6.8 and 6.1.1.4'
Mn Mn 0.3368 0.7283 'International Tables Vol C Tables 4.2.6.8 and 6.1.1.4'

loop_
_geom_angle_atom_site_label_1
_geom_angle_atom_site_label_2
_geom_angle_atom_site_label_3
_geom_angle
_geom_angle_site_symmetry_1
_geom_angle_site_symmetry_3
_geom_angle_publ_flag
O1 Mn1 O2 174.50(11) . . ?
O1 Mn1 N4 95.51(12) . . ?
O2 Mn1 N4 88.15(12) . . ?
O1 Mn1 N1 87.10(12) . . ?
O2 Mn1 N1 96.28(12) . . ?
N4 Mn1 N1 100.70(13) . . ?
O1 Mn1 N2 91.27(13) . . ?
O2 Mn1 N2 84.51(13) . . ?
N4 Mn1 N2 168.88(12) . . ?
N1 Mn1 N2 88.41(13) . . ?
O1 Mn1 N3 84.72(11) . . ?
O2 Mn1 N3 91.31(11) . . ?
N4 Mn1 N3 87.97(12) . . ?
N1 Mn1 N3 168.62(13) . . ?
N2 Mn1 N3 83.88(12) . . ?
C1 O1 Mn1 126.3(2) . . ?
O1 C1 C10 122.8(3) . . ?
O1 C1 C2 116.5(3) . . ?
C10 C1 C2 120.6(3) . . ?
C3 C2 C1 120.7(3) . . ?
C3 C2 H1 119.7 . . ?
C1 C2 H1 119.7 . . ?
C2 C3 C4 121.3(4) . . ?
C2 C3 H2 119.4 . . ?
C4 C3 H2 119.4 . . ?
C5 C4 C9 120.1(4) . . ?
C5 C4 C3 120.9(4) . . ?
C9 C4 C3 118.9(3) . . ?
C6 C5 C4 120.9(4) . . ?
C6 C5 H3 119.5 . . ?
C4 C5 H3 119.5 . . ?
C5 C6 C7 119.3(4) . . ?
C5 C6 H4 120.3 . . ?
C7 C6 H4 120.3 . . ?
C8 C7 C6 121.3(4) . . ?
C8 C7 H5 119.4 . . ?
C6 C7 H5 119.4 . . ?
C7 C8 C9 121.0(4) . . ?
C7 C8 H6 119.5 . . ?
C9 C8 H6 119.5 . . ?
C4 C9 C8 117.2(3) . . ?
C4 C9 C10 119.0(3) . . ?
C8 C9 C10 123.8(4) . . ?
C1 C10 C11 119.6(3) . . ?
C1 C10 C9 118.9(3) . . ?
C11 C10 C9 121.3(3) . . ?
N1 C11 C10 123.9(4) . . ?
N1 C11 H7 118.1 . . ?
C10 C11 H7 118.1 . . ?
C11 N1 C12 115.4(3) . . ?
C11 N1 Mn1 126.0(3) . . ?
C12 N1 Mn1 117.0(2) . . ?
N1 C12 C13 109.3(3) . . ?
N1 C12 H8 109.8 . . ?
C13 C12 H8 109.8 . . ?
N1 C12 H9 109.8 . . ?
C13 C12 H9 109.8 . . ?
H8 C12 H9 108.3 . . ?
C14 C13 C12 114.1(3) . . ?
C14 C13 H10 108.7 . . ?
C12 C13 H10 108.7 . . ?
C14 C13 H11 108.7 . . ?
C12 C13 H11 108.7 . . ?
H10 C13 H11 107.6 . . ?
N2 C14 C13 111.9(3) . . ?
N2 C14 H12 109.2 . . ?
C13 C14 H12 109.2 . . ?
N2 C14 H13 109.2 . . ?
C13 C14 H13 109.2 . . ?
H12 C14 H13 107.9 . . ?
C14 N2 C15 112.5(3) . . ?
C14 N2 Mn1 116.1(2) . . ?
C15 N2 Mn1 106.4(2) . . ?
C14 N2 H14 107(3) . . ?
C15 N2 H14 110(3) . . ?
Mn1 N2 H14 105(3) . . ?
N2 C15 C16 108.8(3) . . ?
N2 C15 H15 109.9 . . ?
C16 C15 H15 109.9 . . ?
N2 C15 H16 109.9 . . ?
C16 C15 H16 109.9 . . ?
H15 C15 H16 108.3 . . ?
N3 C16 C15 107.7(3) . . ?
N3 C16 H17 110.2 . . ?
C15 C16 H17 110.2 . . ?
N3 C16 H18 110.2 . . ?
C15 C16 H18 110.2 . . ?
H17 C16 H18 108.5 . . ?
C17 N3 C16 111.1(3) . . ?
C17 N3 Mn1 117.4(2) . . ?
C16 N3 Mn1 106.2(2) . . ?
C17 N3 H19 107.2 . . ?
C16 N3 H19 107.2 . . ?
Mn1 N3 H19 107.2 . . ?
N3 C17 C18 112.2(3) . . ?
N3 C17 H20 109.2 . . ?
C18 C17 H20 109.2 . . ?
N3 C17 H21 109.2 . . ?
C18 C17 H21 109.2 . . ?
H20 C17 H21 107.9 . . ?
C17 C18 C19 115.0(3) . . ?
C17 C18 H22 108.5 . . ?
C19 C18 H22 108.5 . . ?
C17 C18 H23 108.5 . . ?
C19 C18 H23 108.5 . . ?
H22 C18 H23 107.5 . . ?
N4 C19 C18 110.5(3) . . ?
N4 C19 H24 109.5 . . ?
C18 C19 H24 109.5 . . ?
N4 C19 H25 109.5 . . ?
C18 C19 H25 109.5 . . ?
H24 C19 H25 108.1 . . ?
C20 N4 C19 115.3(3) . . ?
C20 N4 Mn1 124.8(3) . . ?
C19 N4 Mn1 118.2(2) . . ?
N4 C20 C21 126.0(4) . . ?
N4 C20 H26 117.0 . . ?
C21 C20 H26 117.0 . . ?
C30 C21 C20 119.7(3) . . ?
C30 C21 C22 119.4(3) . . ?
C20 C21 C22 119.7(3) . . ?
C23 C22 C27 117.8(4) . . ?
C23 C22 C21 123.6(4) . . ?
C27 C22 C21 118.6(3) . . ?
C24 C23 C22 121.3(4) . . ?
C24 C23 H27 119.3 . . ?
C22 C23 H27 119.3 . . ?
C23 C24 C25 120.6(4) . . ?
C23 C24 H28 119.7 . . ?
C25 C24 H28 119.7 . . ?
C26 C25 C24 119.2(4) . . ?
C26 C25 H29 120.4 . . ?
C24 C25 H29 120.4 . . ?
C25 C26 C27 121.4(4) . . ?
C25 C26 H30 119.3 . . ?
C27 C26 H30 119.3 . . ?
C26 C27 C28 121.3(4) . . ?
C26 C27 C22 119.6(4) . . ?
C28 C27 C22 119.0(3) . . ?
C29 C28 C27 122.5(4) . . ?
C29 C28 H31 118.8 . . ?
C27 C28 H31 118.8 . . ?
C28 C29 C30 119.9(4) . . ?
C28 C29 H32 120.1 . . ?
C30 C29 H32 120.1 . . ?
O2 C30 C21 123.0(3) . . ?
O2 C30 C29 116.5(3) . . ?
C21 C30 C29 120.4(3) . . ?
C30 O2 Mn1 129.6(2) . . ?
O4 Mn2 O3 174.84(11) . . ?
O4 Mn2 N8 87.98(12) . . ?
O3 Mn2 N8 95.42(12) . . ?
O4 Mn2 N5 95.35(12) . . ?
O3 Mn2 N5 87.95(12) . . ?
N8 Mn2 N5 99.34(13) . . ?
O4 Mn2 N7 90.85(13) . . ?
O3 Mn2 N7 85.35(12) . . ?
N8 Mn2 N7 88.64(13) . . ?
N5 Mn2 N7 170.04(14) . . ?
O4 Mn2 N6 84.87(12) . . ?
O3 Mn2 N6 91.26(13) . . ?
N8 Mn2 N6 169.81(12) . . ?
N5 Mn2 N6 88.57(13) . . ?
N7 Mn2 N6 84.22(13) . . ?
C31 O3 Mn2 125.2(2) . . ?
O3 C31 C40 122.7(4) . . ?
O3 C31 C32 117.5(3) . . ?
C40 C31 C32 119.8(3) . . ?
C33 C32 C31 121.0(4) . . ?
C33 C32 H33 119.5 . . ?
C31 C32 H33 119.5 . . ?
C32 C33 C34 121.4(4) . . ?
C32 C33 H34 119.3 . . ?
C34 C33 H34 119.3 . . ?
C39 C34 C33 119.0(4) . . ?
C39 C34 C35 119.6(4) . . ?
C33 C34 C35 121.4(4) . . ?
C36 C35 C34 120.5(5) . . ?
C36 C35 H35 119.8 . . ?
C34 C35 H35 119.8 . . ?
C35 C36 C37 120.1(4) . . ?
C35 C36 H36 120.0 . . ?
C37 C36 H36 120.0 . . ?
C38 C37 C36 121.1(4) . . ?
C38 C37 H37 119.5 . . ?
C36 C37 H37 119.5 . . ?
C37 C38 C39 120.6(4) . . ?
C37 C38 H38 119.7 . . ?
C39 C38 H38 119.7 . . ?
C34 C39 C38 118.0(4) . . ?
C34 C39 C40 118.8(3) . . ?
C38 C39 C40 123.2(4) . . ?
C31 C40 C41 119.8(3) . . ?
C31 C40 C39 119.2(4) . . ?
C41 C40 C39 120.9(3) . . ?
N5 C41 C40 124.7(3) . . ?
N5 C41 H39 117.6 . . ?
C40 C41 H39 117.6 . . ?
C41 N5 C42 116.3(3) . . ?
C41 N5 Mn2 124.6(3) . . ?
C42 N5 Mn2 117.6(2) . . ?
N5 C42 C43 108.9(3) . . ?
N5 C42 H40 109.9 . . ?
C43 C42 H40 109.9 . . ?
N5 C42 H41 109.9 . . ?
C43 C42 H41 109.9 . . ?
H40 C42 H41 108.3 . . ?
C42 C43 C44 114.9(3) . . ?
C42 C43 H42 108.6 . . ?
C44 C43 H42 108.6 . . ?
C42 C43 H43 108.6 . . ?
C44 C43 H43 108.6 . . ?
H42 C43 H43 107.5 . . ?
N6 C44 C43 111.9(3) . . ?
N6 C44 H44 109.2 . . ?
C43 C44 H44 109.2 . . ?
N6 C44 H45 109.2 . . ?
C43 C44 H45 109.2 . . ?
H44 C44 H45 107.9 . . ?
C44 N6 C45 111.7(3) . . ?
C44 N6 Mn2 116.6(2) . . ?
C45 N6 Mn2 106.7(2) . . ?
C44 N6 H46 107(2) . . ?
C45 N6 H46 110(2) . . ?
Mn2 N6 H46 104(2) . . ?
N6 C45 C46 107.8(3) . . ?
N6 C45 H47 110.1 . . ?
C46 C45 H47 110.1 . . ?
N6 C45 H48 110.1 . . ?
C46 C45 H48 110.1 . . ?
H47 C45 H48 108.5 . . ?
N7 C46 C45 108.3(3) . . ?
N7 C46 H49 110.0 . . ?
C45 C46 H49 110.0 . . ?
N7 C46 H50 110.0 . . ?
C45 C46 H50 110.0 . . ?
H49 C46 H50 108.4 . . ?
C46 N7 C47 111.0(3) . . ?
C46 N7 Mn2 106.3(2) . . ?
C47 N7 Mn2 118.0(2) . . ?
C46 N7 H51 104(3) . . ?
C47 N7 H51 104(3) . . ?
Mn2 N7 H51 112(3) . . ?
N7 C47 C48 112.3(3) . . ?
N7 C47 H52 109.1 . . ?
C48 C47 H52 109.1 . . ?
N7 C47 H53 109.1 . . ?
C48 C47 H53 109.1 . . ?
H52 C47 H53 107.9 . . ?
C47 C48 C49 115.3(3) . . ?
C47 C48 H54 108.4 . . ?
C49 C48 H54 108.4 . . ?
C47 C48 H55 108.4 . . ?
C49 C48 H55 108.4 . . ?
H54 C48 H55 107.5 . . ?
N8 C49 C48 110.3(3) . . ?
N8 C49 H56 109.6 . . ?
C48 C49 H56 109.6 . . ?
N8 C49 H57 109.6 . . ?
C48 C49 H57 109.6 . . ?
H56 C49 H57 108.1 . . ?
C50 N8 C49 115.6(3) . . ?
C50 N8 Mn2 124.7(3) . . ?
C49 N8 Mn2 118.1(2) . . ?
N8 C50 C51 125.6(4) . . ?
N8 C50 H58 117.2 . . ?
C51 C50 H58 117.2 . . ?
C60 C51 C50 119.3(3) . . ?
C60 C51 C52 119.4(3) . . ?
C50 C51 C52 120.2(4) . . ?
C53 C52 C57 117.7(4) . . ?
C53 C52 C51 123.5(4) . . ?
C57 C52 C51 118.8(4) . . ?
C54 C53 C52 121.4(4) . . ?
C54 C53 H59 119.3 . . ?
C52 C53 H59 119.3 . . ?
C53 C54 C55 121.1(4) . . ?
C53 C54 H60 119.4 . . ?
C55 C54 H60 119.4 . . ?
C56 C55 C54 119.1(4) . . ?
C56 C55 H61 120.5 . . ?
C54 C55 H61 120.5 . . ?
C55 C56 C57 121.0(4) . . ?
C55 C56 H62 119.5 . . ?
C57 C56 H62 119.5 . . ?
C52 C57 C58 119.6(4) . . ?
C52 C57 C56 119.6(4) . . ?
C58 C57 C56 120.7(4) . . ?
C59 C58 C57 121.6(4) . . ?
C59 C58 H63 119.2 . . ?
C57 C58 H63 119.2 . . ?
C58 C59 C60 120.8(4) . . ?
C58 C59 H64 119.6 . . ?
C60 C59 H64 119.6 . . ?
O4 C60 C51 123.2(3) . . ?
O4 C60 C59 117.0(4) . . ?
C51 C60 C59 119.7(4) . . ?
C60 O4 Mn2 127.2(2) . . ?
O5 Mn3 O6 174.46(11) . . ?
O5 Mn3 N9 88.56(12) . . ?
O6 Mn3 N9 95.84(12) . . ?
O5 Mn3 N12 95.72(12) . . ?
O6 Mn3 N12 86.97(12) . . ?
N9 Mn3 N12 98.77(13) . . ?
O5 Mn3 N11 84.21(14) . . ?
O6 Mn3 N11 90.98(14) . . ?
N9 Mn3 N11 169.64(13) . . ?
N12 Mn3 N11 89.35(14) . . ?
O5 Mn3 N10 91.65(13) . . ?
O6 Mn3 N10 85.10(13) . . ?
N9 Mn3 N10 88.66(14) . . ?
N12 Mn3 N10 169.65(14) . . ?
N11 Mn3 N10 84.16(15) . . ?
C61 O5 Mn3 128.5(2) . . ?
O5 C61 C70 122.7(3) . . ?
O5 C61 C62 117.4(3) . . ?
C70 C61 C62 119.8(4) . . ?
C63 C62 C61 120.7(4) . . ?
C63 C62 H65 119.7 . . ?
C61 C62 H65 119.7 . . ?
C62 C63 C64 122.0(4) . . ?
C62 C63 H66 119.0 . . ?
C64 C63 H66 119.0 . . ?
C69 C64 C65 119.4(4) . . ?
C69 C64 C63 119.0(4) . . ?
C65 C64 C63 121.6(4) . . ?
C66 C65 C64 121.2(4) . . ?
C66 C65 H67 119.4 . . ?
C64 C65 H67 119.4 . . ?
C65 C66 C67 119.4(4) . . ?
C65 C66 H68 120.3 . . ?
C67 C66 H68 120.3 . . ?
C68 C67 C66 121.2(4) . . ?
C68 C67 H69 119.4 . . ?
C66 C67 H69 119.4 . . ?
C67 C68 C69 120.7(4) . . ?
C67 C68 H70 119.7 . . ?
C69 C68 H70 119.7 . . ?
C68 C69 C64 118.1(4) . . ?
C68 C69 C70 123.0(4) . . ?
C64 C69 C70 118.9(4) . . ?
C61 C70 C71 119.7(3) . . ?
C61 C70 C69 119.6(3) . . ?
C71 C70 C69 119.6(3) . . ?
N9 C71 C70 126.0(4) . . ?
N9 C71 H71 117.0 . . ?
C70 C71 H71 117.0 . . ?
C71 N9 C72 115.6(3) . . ?
C71 N9 Mn3 124.3(3) . . ?
C72 N9 Mn3 118.3(2) . . ?
N9 C72 C73 110.4(3) . . ?
N9 C72 H72 109.6 . . ?
C73 C72 H72 109.6 . . ?
N9 C72 H73 109.6 . . ?
C73 C72 H73 109.6 . . ?
H72 C72 H73 108.1 . . ?
C74 C73 C72 115.6(3) . . ?
C74 C73 H74 108.4 . . ?
C72 C73 H74 108.4 . . ?
C74 C73 H75 108.4 . . ?
C72 C73 H75 108.4 . . ?
H74 C73 H75 107.4 . . ?
N10 C74 C73 112.3(3) . . ?
N10 C74 H76 109.1 . . ?
C73 C74 H76 109.1 . . ?
N10 C74 H77 109.1 . . ?
C73 C74 H77 109.1 . . ?
H76 C74 H77 107.9 . . ?
C74 N10 C75 111.2(3) . . ?
C74 N10 Mn3 117.7(2) . . ?
C75 N10 Mn3 107.3(3) . . ?
C74 N10 H78 112(3) . . ?
C75 N10 H78 101(3) . . ?
Mn3 N10 H78 107(3) . . ?
N10 C75 C76 107.2(3) . . ?
N10 C75 H79 110.3 . . ?
C76 C75 H79 110.3 . . ?
N10 C75 H80 110.3 . . ?
C76 C75 H80 110.3 . . ?
H79 C75 H80 108.5 . . ?
N11 C76 C75 108.3(3) . . ?
N11 C76 H81 110.0 . . ?
C75 C76 H81 110.0 . . ?
N11 C76 H82 110.0 . . ?
C75 C76 H82 110.0 . . ?
H81 C76 H82 108.4 . . ?
C77 N11 C76 112.7(3) . . ?
C77 N11 Mn3 118.5(3) . . ?
C76 N11 Mn3 106.2(3) . . ?
C77 N11 H83 111(3) . . ?
C76 N11 H83 106(3) . . ?
Mn3 N11 H83 101(3) . . ?
N11 C77 C78 111.8(3) . . ?
N11 C77 H84 109.3 . . ?
C78 C77 H84 109.3 . . ?
N11 C77 H85 109.3 . . ?
C78 C77 H85 109.3 . . ?
H84 C77 H85 107.9 . . ?
C77 C78 C79 114.1(4) . . ?
C77 C78 H86 108.7 . . ?
C79 C78 H86 108.7 . . ?
C77 C78 H87 108.7 . . ?
C79 C78 H87 108.7 . . ?
H86 C78 H87 107.6 . . ?
N12 C79 C78 109.2(3) . . ?
N12 C79 H88 109.8 . . ?
C78 C79 H88 109.8 . . ?
N12 C79 H89 109.8 . . ?
C78 C79 H89 109.8 . . ?
H88 C79 H89 108.3 . . ?
C80 N12 C79 116.0(3) . . ?
C80 N12 Mn3 125.1(3) . . ?
C79 N12 Mn3 117.5(2) . . ?
N12 C80 C81 124.2(3) . . ?
N12 C80 H90 117.9 . . ?
C81 C80 H90 117.9 . . ?
C90 C81 C80 118.7(3) . . ?
C90 C81 C82 119.5(3) . . ?
C80 C81 C82 121.6(3) . . ?
C87 C82 C83 117.5(3) . . ?
C87 C82 C81 119.0(3) . . ?
C83 C82 C81 123.5(4) . . ?
C84 C83 C82 120.4(4) . . ?
C84 C83 H91 119.8 . . ?
C82 C83 H91 119.8 . . ?
C83 C84 C85 121.7(4) . . ?
C83 C84 H92 119.2 . . ?
C85 C84 H92 119.2 . . ?
C86 C85 C84 118.9(4) . . ?
C86 C85 H93 120.6 . . ?
C84 C85 H93 120.6 . . ?
C85 C86 C87 121.4(4) . . ?
C85 C86 H94 119.3 . . ?
C87 C86 H94 119.3 . . ?
C82 C87 C86 120.1(3) . . ?
C82 C87 C88 118.9(3) . . ?
C86 C87 C88 121.0(4) . . ?
C89 C88 C87 121.7(4) . . ?
C89 C88 H95 119.2 . . ?
C87 C88 H95 119.2 . . ?
C88 C89 C90 120.6(3) . . ?
C88 C89 H96 119.7 . . ?
C90 C89 H96 119.7 . . ?
O6 C90 C81 123.0(3) . . ?
O6 C90 C89 117.2(3) . . ?
C81 C90 C89 119.8(3) . . ?
C90 O6 Mn3 124.8(2) . . ?
F3 As1 F6 179.17(12) . . ?
F3 As1 F5 89.86(13) . . ?
F6 As1 F5 90.94(12) . . ?
F3 As1 F1 90.17(12) . . ?
F6 As1 F1 89.61(12) . . ?
F5 As1 F1 90.35(11) . . ?
F3 As1 F4 90.44(12) . . ?
F6 As1 F4 89.77(12) . . ?
F5 As1 F4 90.68(12) . . ?
F1 As1 F4 178.81(12) . . ?
F3 As1 F2 90.13(12) . . ?
F6 As1 F2 89.07(11) . . ?
F5 As1 F2 179.72(13) . . ?
F1 As1 F2 89.93(11) . . ?
F4 As1 F2 89.04(11) . . ?
F12 As2 F8 90.05(12) . . ?
F12 As2 F9 178.84(12) . . ?
F8 As2 F9 91.10(12) . . ?
F12 As2 F10 90.17(12) . . ?
F8 As2 F10 89.80(12) . . ?
F9 As2 F10 90.00(12) . . ?
F12 As2 F7 90.09(11) . . ?
F8 As2 F7 91.11(11) . . ?
F9 As2 F7 89.71(11) . . ?
F10 As2 F7 179.05(12) . . ?
F12 As2 F11 89.56(11) . . ?
F8 As2 F11 179.52(12) . . ?
F9 As2 F11 89.29(11) . . ?
F10 As2 F11 89.93(11) . . ?
F7 As2 F11 89.17(11) . . ?
F18 As3 F16 91.54(16) . . ?
F18 As3 F15 179.17(15) . . ?
F16 As3 F15 88.61(16) . . ?
F18 As3 F17 90.54(15) . . ?
F16 As3 F17 91.23(15) . . ?
F15 As3 F17 90.28(15) . . ?
F18 As3 F13 89.94(16) . . ?
F16 As3 F13 178.24(16) . . ?
F15 As3 F13 89.90(17) . . ?
F17 As3 F13 89.72(15) . . ?
F18 As3 F14 89.74(13) . . ?
F16 As3 F14 89.32(13) . . ?
F15 As3 F14 89.44(13) . . ?
F17 As3 F14 179.38(17) . . ?
F13 As3 F14 89.73(13) . . ?

loop_
_geom_bond_atom_site_label_1
_geom_bond_atom_site_label_2
_geom_bond_distance
_geom_bond_site_symmetry_2
_geom_bond_publ_flag
Mn1 O1 1.849(3) . ?
Mn1 O2 1.852(3) . ?
Mn1 N4 1.977(3) . ?
Mn1 N1 1.994(3) . ?
Mn1 N2 2.083(3) . ?
Mn1 N3 2.089(3) . ?
O1 C1 1.324(4) . ?
C1 C10 1.392(5) . ?
C1 C2 1.398(5) . ?
C2 C3 1.353(5) . ?
C2 H1 0.9500 . ?
C3 C4 1.424(5) . ?
C3 H2 0.9500 . ?
C4 C5 1.403(5) . ?
C4 C9 1.405(5) . ?
C5 C6 1.361(6) . ?
C5 H3 0.9500 . ?
C6 C7 1.382(6) . ?
C6 H4 0.9500 . ?
C7 C8 1.363(5) . ?
C7 H5 0.9500 . ?
C8 C9 1.413(5) . ?
C8 H6 0.9500 . ?
C9 C10 1.449(5) . ?
C10 C11 1.434(5) . ?
C11 N1 1.289(5) . ?
C11 H7 0.9500 . ?
N1 C12 1.469(5) . ?
C12 C13 1.528(5) . ?
C12 H8 0.9900 . ?
C12 H9 0.9900 . ?
C13 C14 1.518(5) . ?
C13 H10 0.9900 . ?
C13 H11 0.9900 . ?
C14 N2 1.466(5) . ?
C14 H12 0.9900 . ?
C14 H13 0.9900 . ?
N2 C15 1.474(4) . ?
N2 H14 0.74(4) . ?
C15 C16 1.500(5) . ?
C15 H15 0.9900 . ?
C15 H16 0.9900 . ?
C16 N3 1.482(5) . ?
C16 H17 0.9900 . ?
C16 H18 0.9900 . ?
N3 C17 1.477(5) . ?
N3 H19 1.0000 . ?
C17 C18 1.506(5) . ?
C17 H20 0.9900 . ?
C17 H21 0.9900 . ?
C18 C19 1.525(5) . ?
C18 H22 0.9900 . ?
C18 H23 0.9900 . ?
C19 N4 1.452(5) . ?
C19 H24 0.9900 . ?
C19 H25 0.9900 . ?
N4 C20 1.296(5) . ?
C20 C21 1.422(5) . ?
C20 H26 0.9500 . ?
C21 C30 1.389(5) . ?
C21 C22 1.440(5) . ?
C22 C23 1.397(5) . ?
C22 C27 1.410(5) . ?
C23 C24 1.372(6) . ?
C23 H27 0.9500 . ?
C24 C25 1.391(6) . ?
C24 H28 0.9500 . ?
C25 C26 1.359(6) . ?
C25 H29 0.9500 . ?
C26 C27 1.402(5) . ?
C26 H30 0.9500 . ?
C27 C28 1.407(5) . ?
C28 C29 1.340(5) . ?
C28 H31 0.9500 . ?
C29 C30 1.413(5) . ?
C29 H32 0.9500 . ?
C30 O2 1.316(4) . ?
Mn2 O4 1.852(3) . ?
Mn2 O3 1.853(3) . ?
Mn2 N8 1.976(3) . ?
Mn2 N5 1.978(3) . ?
Mn2 N7 2.060(3) . ?
Mn2 N6 2.066(3) . ?
O3 C31 1.318(4) . ?
C31 C40 1.395(5) . ?
C31 C32 1.403(5) . ?
C32 C33 1.350(6) . ?
C32 H33 0.9500 . ?
C33 C34 1.412(6) . ?
C33 H34 0.9500 . ?
C34 C39 1.408(6) . ?
C34 C35 1.414(5) . ?
C35 C36 1.360(6) . ?
C35 H35 0.9500 . ?
C36 C37 1.386(7) . ?
C36 H36 0.9500 . ?
C37 C38 1.365(6) . ?
C37 H37 0.9500 . ?
C38 C39 1.415(5) . ?
C38 H38 0.9500 . ?
C39 C40 1.447(5) . ?
C40 C41 1.417(5) . ?
C41 N5 1.296(5) . ?
C41 H39 0.9500 . ?
N5 C42 1.466(5) . ?
C42 C43 1.517(6) . ?
C42 H40 0.9900 . ?
C42 H41 0.9900 . ?
C43 C44 1.518(5) . ?
C43 H42 0.9900 . ?
C43 H43 0.9900 . ?
C44 N6 1.467(5) . ?
C44 H44 0.9900 . ?
C44 H45 0.9900 . ?
N6 C45 1.481(5) . ?
N6 H46 0.87(4) . ?
C45 C46 1.493(5) . ?
C45 H47 0.9900 . ?
C45 H48 0.9900 . ?
C46 N7 1.474(5) . ?
C46 H49 0.9900 . ?
C46 H50 0.9900 . ?
N7 C47 1.475(5) . ?
N7 H51 0.79(4) . ?
C47 C48 1.504(5) . ?
C47 H52 0.9900 . ?
C47 H53 0.9900 . ?
C48 C49 1.514(5) . ?
C48 H54 0.9900 . ?
C48 H55 0.9900 . ?
C49 N8 1.462(5) . ?
C49 H56 0.9900 . ?
C49 H57 0.9900 . ?
N8 C50 1.285(5) . ?
C50 C51 1.418(5) . ?
C50 H58 0.9500 . ?
C51 C60 1.395(5) . ?
C51 C52 1.440(5) . ?
C52 C53 1.401(5) . ?
C52 C57 1.401(5) . ?
C53 C54 1.362(6) . ?
C53 H59 0.9500 . ?
C54 C55 1.384(6) . ?
C54 H60 0.9500 . ?
C55 C56 1.364(6) . ?
C55 H61 0.9500 . ?
C56 C57 1.411(5) . ?
C56 H62 0.9500 . ?
C57 C58 1.407(6) . ?
C58 C59 1.339(6) . ?
C58 H63 0.9500 . ?
C59 C60 1.414(5) . ?
C59 H64 0.9500 . ?
C60 O4 1.313(5) . ?
Mn3 O5 1.848(3) . ?
Mn3 O6 1.856(3) . ?
Mn3 N9 1.971(3) . ?
Mn3 N12 1.981(3) . ?
Mn3 N11 2.050(4) . ?
Mn3 N10 2.057(4) . ?
O5 C61 1.313(5) . ?
C61 C70 1.396(5) . ?
C61 C62 1.406(5) . ?
C62 C63 1.348(6) . ?
C62 H65 0.9500 . ?
C63 C64 1.410(6) . ?
C63 H66 0.9500 . ?
C64 C69 1.404(5) . ?
C64 C65 1.405(5) . ?
C65 C66 1.361(6) . ?
C65 H67 0.9500 . ?
C66 C67 1.378(6) . ?
C66 H68 0.9500 . ?
C67 C68 1.370(6) . ?
C67 H69 0.9500 . ?
C68 C69 1.402(5) . ?
C68 H70 0.9500 . ?
C69 C70 1.446(5) . ?
C70 C71 1.417(5) . ?
C71 N9 1.291(5) . ?
C71 H71 0.9500 . ?
N9 C72 1.464(5) . ?
C72 C73 1.527(5) . ?
C72 H72 0.9900 . ?
C72 H73 0.9900 . ?
C73 C74 1.497(6) . ?
C73 H74 0.9900 . ?
C73 H75 0.9900 . ?
C74 N10 1.464(6) . ?
C74 H76 0.9900 . ?
C74 H77 0.9900 . ?
N10 C75 1.474(5) . ?
N10 H78 0.81(4) . ?
C75 C76 1.491(6) . ?
C75 H79 0.9900 . ?
C75 H80 0.9900 . ?
C76 N11 1.481(5) . ?
C76 H81 0.9900 . ?
C76 H82 0.9900 . ?
N11 C77 1.456(6) . ?
N11 H83 0.77(4) . ?
C77 C78 1.510(6) . ?
C77 H84 0.9900 . ?
C77 H85 0.9900 . ?
C78 C79 1.517(6) . ?
C78 H86 0.9900 . ?
C78 H87 0.9900 . ?
C79 N12 1.467(5) . ?
C79 H88 0.9900 . ?
C79 H89 0.9900 . ?
N12 C80 1.283(5) . ?
C80 C81 1.432(5) . ?
C80 H90 0.9500 . ?
C81 C90 1.401(5) . ?
C81 C82 1.441(5) . ?
C82 C87 1.401(5) . ?
C82 C83 1.418(5) . ?
C83 C84 1.370(5) . ?
C83 H91 0.9500 . ?
C84 C85 1.387(6) . ?
C84 H92 0.9500 . ?
C85 C86 1.357(5) . ?
C85 H93 0.9500 . ?
C86 C87 1.406(5) . ?
C86 H94 0.9500 . ?
C87 C88 1.421(5) . ?
C88 C89 1.349(5) . ?
C88 H95 0.9500 . ?
C89 C90 1.403(5) . ?
C89 H96 0.9500 . ?
C90 O6 1.313(4) . ?
As1 F3 1.697(2) . ?
As1 F6 1.700(2) . ?
As1 F5 1.702(2) . ?
As1 F1 1.710(2) . ?
As1 F4 1.715(2) . ?
As1 F2 1.720(2) . ?
As2 F12 1.694(2) . ?
As2 F8 1.702(2) . ?
As2 F9 1.704(2) . ?
As2 F10 1.710(2) . ?
As2 F7 1.710(2) . ?
As2 F11 1.720(2) . ?
As3 F18 1.676(3) . ?
As3 F16 1.683(3) . ?
As3 F15 1.688(3) . ?
As3 F17 1.698(3) . ?
As3 F13 1.704(3) . ?
As3 F14 1.706(2) . ?
